data_7032617
loop_
_publ_author_name
'Ma, Jing'
'Zhao, Ke-Qing'
'Walton, Mark'
'Wright, Joseph A.'
'Hughes, David L.'
'Elsegood, Mark R. J.'
'Michiue, Kenji'
'Sun, Xinsen'
'Redshaw, Carl'

_publ_section_title
;
 Tri- and tetra-dentate imine vanadyl complexes: synthesis, structure and
 ethylene polymerization/ring opening polymerization capability.
;
_journal_issue 44
_journal_name_full 'Dalton transactions (Cambridge, England : 2003)'
_journal_page_first 16698
_journal_page_last 16706
_journal_paper_doi 10.1039/c4dt01448k
_journal_volume 43
_journal_year 2014
_chemical_formula_moiety 'C25 H29 Cl2 N2 O2 V'
_chemical_formula_sum 'C25 H29 Cl2 N2 O2 V'
_chemical_formula_weight 511.34
_chemical_name_systematic
;
 ?
;
_space_group_IT_number 2
_symmetry_cell_setting triclinic
_symmetry_Int_Tables_number 2
_symmetry_space_group_name_Hall '-P 1'
_symmetry_space_group_name_H-M 'P -1'
_atom_sites_solution_hydrogens geom
_atom_sites_solution_primary direct
_atom_sites_solution_secondary difmap
_audit_creation_method SHELXL-97
_cell_angle_alpha 61.214(4)
_cell_angle_beta 78.851(6)
_cell_angle_gamma 70.715(5)
_cell_formula_units_Z 2
_cell_length_a 8.9979(4)
_cell_length_b 12.6300(6)
_cell_length_c 13.0073(9)
_cell_measurement_reflns_used 13822
_cell_measurement_temperature 100(2)
_cell_measurement_theta_max 27.5
_cell_measurement_theta_min 3.1
_cell_volume 1221.78(13)
_computing_cell_refinement
;
CrystalClear-SM Expert 3.1 b7 (Rigaku, 2012)
;
_computing_data_collection
;
CrystalClear-SM Expert 3.1 b7 (Rigaku, 2012)
;
_computing_data_reduction
;
CrystalClear-SM Expert 3.1 b7 (Rigaku, 2012)
;
_computing_molecular_graphics 'ORTEP-3 (Farrugia, 1997)'
_computing_publication_material
;
 SHELXL-97 (Sheldrick, 2008), PLATON (Spek, 2003), WinGX (Farrugia, 1999)
 and enCIFer (Allen <i>et al.</i>, 2004)
;
_computing_structure_refinement 'SHELXL-97 (Sheldrick, 2008)'
_computing_structure_solution 'Superflip (Palatinus and Chapuis, 2007)'
_diffrn_ambient_temperature 100(2)
_diffrn_detector_area_resol_mean 28.5714
_diffrn_measured_fraction_theta_full 0.991
_diffrn_measured_fraction_theta_max 0.991
_diffrn_measurement_device
;
AFC12 (Right): Kappa 3 circle
;
_diffrn_measurement_device_type
;
Rigaku Saturn724+ (2x2 bin mode)
;
_diffrn_measurement_method 'profile data from \w-scans'
_diffrn_radiation_monochromator Confocal
_diffrn_radiation_source 'Rotating Anode'
_diffrn_radiation_type MoK\a
_diffrn_radiation_wavelength 0.71075
_diffrn_reflns_av_R_equivalents 0.0385
_diffrn_reflns_av_unetI/netI 0.0433
_diffrn_reflns_limit_h_max 11
_diffrn_reflns_limit_h_min -11
_diffrn_reflns_limit_k_max 16
_diffrn_reflns_limit_k_min -16
_diffrn_reflns_limit_l_max 15
_diffrn_reflns_limit_l_min -16
_diffrn_reflns_number 16140
_diffrn_reflns_theta_full 27.47
_diffrn_reflns_theta_max 27.47
_diffrn_reflns_theta_min 3.05
_exptl_absorpt_coefficient_mu 0.649
_exptl_absorpt_correction_T_max 1.000
_exptl_absorpt_correction_T_min 0.872
_exptl_absorpt_correction_type multi-scan
_exptl_absorpt_process_details
;
CrystalClear-SM Expert 3.1 b7 (Rigaku, 2012)
;
_exptl_crystal_colour brown
_exptl_crystal_density_diffrn 1.390
_exptl_crystal_density_method 'not measured'
_exptl_crystal_description platelet
_exptl_crystal_F_000 532
_exptl_crystal_size_max 0.10
_exptl_crystal_size_mid 0.04
_exptl_crystal_size_min 0.01
_refine_diff_density_max 0.718
_refine_diff_density_min -0.488
_refine_diff_density_rms 0.069
_refine_ls_extinction_method none
_refine_ls_goodness_of_fit_ref 1.062
_refine_ls_hydrogen_treatment constr
_refine_ls_matrix_type full
_refine_ls_number_parameters 296
_refine_ls_number_reflns 5555
_refine_ls_number_restraints 0
_refine_ls_restrained_S_all 1.062
_refine_ls_R_factor_all 0.0526
_refine_ls_R_factor_gt 0.0389
_refine_ls_shift/su_max 0.000
_refine_ls_shift/su_mean 0.000
_refine_ls_structure_factor_coef Fsqd
_refine_ls_weighting_details 'calc w=1/[\s^2^(Fo^2^)+(0.0416P)^2^+0.7175P] where P=(Fo^2^+2Fc^2^)/3'
_refine_ls_weighting_scheme calc
_refine_ls_wR_factor_gt 0.0915
_refine_ls_wR_factor_ref 0.0966
_reflns_number_gt 4554
_reflns_number_total 5555
_reflns_threshold_expression >2\s(I)
_cod_data_source_file c4dt01448k2.cif
_cod_data_source_block 1
_cod_depositor_comments 'Adding full bibliography for 7032617--7032620.cif.'
_cod_original_cell_volume 1221.78(12)
_cod_database_code 7032617

loop_
_symmetry_equiv_pos_as_xyz
'x, y, z'
'-x, -y, -z'

loop_
_atom_site_label
_atom_site_type_symbol
_atom_site_fract_x
_atom_site_fract_y
_atom_site_fract_z
_atom_site_U_iso_or_equiv
_atom_site_adp_type
_atom_site_occupancy
_atom_site_symmetry_multiplicity
_atom_site_calc_flag
_atom_site_refinement_flags
C1 C 0.1171(2) 0.58704(18) 0.03587(17) 0.0169(4) Uani 1 1 d .
C2 C -0.0171(2) 0.65566(19) -0.03359(19) 0.0207(4) Uani 1 1 d .
H2 H -0.0042 0.6867 -0.1164 0.025 Uiso 1 1 calc R
C3 C -0.1638(2) 0.67790(19) 0.01608(18) 0.0199(4) Uani 1 1 d .
H3 H -0.2528 0.7253 -0.0316 0.024 Uiso 1 1 calc R
C4 C -0.1831(2) 0.62993(18) 0.13938(18) 0.0178(4) Uani 1 1 d .
C5 C -0.3322(2) 0.64754(19) 0.19856(19) 0.0195(4) Uani 1 1 d .
H5 H -0.4249 0.6935 0.1548 0.023 Uiso 1 1 calc R
C6 C -0.3431(2) 0.59889(19) 0.31798(19) 0.0187(4) Uani 1 1 d .
H6 H -0.4432 0.6138 0.3566 0.022 Uiso 1 1 calc R
C7 C -0.2077(2) 0.52690(18) 0.38441(18) 0.0162(4) Uani 1 1 d .
H7 H -0.2170 0.4940 0.4675 0.019 Uiso 1 1 calc R
C8 C -0.0617(2) 0.50365(18) 0.33013(17) 0.0148(4) Uani 1 1 d .
C9 C -0.0463(2) 0.55997(18) 0.20507(17) 0.0151(4) Uani 1 1 d .
C10 C 0.0762(2) 0.34081(18) 0.49594(17) 0.0156(4) Uani 1 1 d .
H10 H -0.0241 0.3396 0.5357 0.019 Uiso 1 1 calc R
C11 C 0.2133(2) 0.24989(18) 0.56088(17) 0.0154(4) Uani 1 1 d .
C12 C 0.3698(2) 0.24655(17) 0.51488(17) 0.0143(4) Uani 1 1 d .
C13 C 0.4986(2) 0.15249(18) 0.58189(18) 0.0154(4) Uani 1 1 d .
C14 C 0.4630(2) 0.06578(18) 0.69470(18) 0.0167(4) Uani 1 1 d .
H14 H 0.5479 0.0011 0.7408 0.020 Uiso 1 1 calc R
C15 C 0.3094(2) 0.06868(18) 0.74374(18) 0.0165(4) Uani 1 1 d .
C16 C 0.1863(2) 0.16181(18) 0.67521(18) 0.0169(4) Uani 1 1 d .
H16 H 0.0812 0.1659 0.7066 0.020 Uiso 1 1 calc R
C17 C 0.2761(2) 0.5644(2) -0.02346(19) 0.0228(5) Uani 1 1 d .
H17A H 0.3372 0.6122 -0.0171 0.034 Uiso 1 1 calc R
H17B H 0.2638 0.5915 -0.1065 0.034 Uiso 1 1 calc R
H17C H 0.3313 0.4746 0.0143 0.034 Uiso 1 1 calc R
C18 C 0.6698(2) 0.14034(19) 0.53121(18) 0.0174(4) Uani 1 1 d .
C19 C 0.6875(3) 0.0972(2) 0.4363(2) 0.0291(5) Uani 1 1 d .
H19A H 0.7947 0.0912 0.4012 0.044 Uiso 1 1 calc R
H19B H 0.6116 0.1581 0.3754 0.044 Uiso 1 1 calc R
H19C H 0.6673 0.0147 0.4719 0.044 Uiso 1 1 calc R
C20 C 0.7112(2) 0.2656(2) 0.4785(2) 0.0241(5) Uani 1 1 d .
H20A H 0.6955 0.2940 0.5388 0.036 Uiso 1 1 calc R
H20B H 0.6430 0.3286 0.4131 0.036 Uiso 1 1 calc R
H20C H 0.8216 0.2540 0.4498 0.036 Uiso 1 1 calc R
C21 C 0.7889(2) 0.0441(2) 0.6259(2) 0.0276(5) Uani 1 1 d .
H21A H 0.8961 0.0407 0.5910 0.041 Uiso 1 1 calc R
H21B H 0.7712 -0.0390 0.6586 0.041 Uiso 1 1 calc R
H21C H 0.7755 0.0689 0.6885 0.041 Uiso 1 1 calc R
C22 C 0.2739(2) -0.02628(19) 0.86852(18) 0.0186(4) Uani 1 1 d .
C23 C 0.1577(3) -0.0902(2) 0.8642(2) 0.0250(5) Uani 1 1 d .
H23A H 0.2049 -0.1345 0.8162 0.037 Uiso 1 1 calc R
H23B H 0.0601 -0.0263 0.8296 0.037 Uiso 1 1 calc R
H23C H 0.1343 -0.1503 0.9440 0.037 Uiso 1 1 calc R
C24 C 0.4209(3) -0.1289(2) 0.9286(2) 0.0278(5) Uani 1 1 d .
H24A H 0.4720 -0.1735 0.8813 0.042 Uiso 1 1 calc R
H24B H 0.3909 -0.1883 1.0066 0.042 Uiso 1 1 calc R
H24C H 0.4943 -0.0907 0.9363 0.042 Uiso 1 1 calc R
C25 C 0.1986(3) 0.0448(2) 0.9423(2) 0.0269(5) Uani 1 1 d .
H25A H 0.1730 -0.0144 1.0219 0.040 Uiso 1 1 calc R
H25B H 0.1020 0.1092 0.9061 0.040 Uiso 1 1 calc R
H25C H 0.2727 0.0849 0.9457 0.040 Uiso 1 1 calc R
Cl1 Cl 0.23532(6) 0.63386(5) 0.28077(4) 0.01941(12) Uani 1 1 d .
Cl2 Cl 0.27304(6) 0.27300(5) 0.25556(5) 0.02256(12) Uani 1 1 d .
N1 N 0.10324(19) 0.54113(15) 0.15262(14) 0.0144(3) Uani 1 1 d .
N2 N 0.08044(18) 0.42366(15) 0.38761(14) 0.0143(3) Uani 1 1 d .
O1 O 0.39660(15) 0.33358(13) 0.40729(12) 0.0158(3) Uani 1 1 d .
O2 O 0.44250(17) 0.47096(15) 0.18427(13) 0.0238(3) Uani 1 1 d .
V1 V 0.29508(4) 0.44166(3) 0.27203(3) 0.01555(10) Uani 1 1 d .

loop_
_atom_site_aniso_label
_atom_site_aniso_U_11
_atom_site_aniso_U_22
_atom_site_aniso_U_33
_atom_site_aniso_U_23
_atom_site_aniso_U_13
_atom_site_aniso_U_12
C1 0.0195(10) 0.0134(9) 0.0173(10) -0.0066(8) -0.0016(8) -0.0040(8)
C2 0.0245(11) 0.0191(10) 0.0182(10) -0.0078(8) -0.0043(8) -0.0046(8)
C3 0.0199(10) 0.0179(10) 0.0212(11) -0.0081(8) -0.0090(8) -0.0010(8)
C4 0.0177(10) 0.0147(9) 0.0223(11) -0.0092(8) -0.0057(8) -0.0019(8)
C5 0.0140(9) 0.0166(10) 0.0262(11) -0.0086(9) -0.0076(8) 0.0002(8)
C6 0.0115(9) 0.0174(10) 0.0274(11) -0.0112(9) -0.0024(8) -0.0017(8)
C7 0.0160(9) 0.0146(9) 0.0188(10) -0.0074(8) -0.0017(8) -0.0049(8)
C8 0.0124(9) 0.0130(9) 0.0207(10) -0.0079(8) -0.0050(8) -0.0025(7)
C9 0.0137(9) 0.0130(9) 0.0191(10) -0.0079(8) -0.0031(8) -0.0021(7)
C10 0.0113(9) 0.0174(10) 0.0203(10) -0.0099(8) -0.0013(8) -0.0038(7)
C11 0.0134(9) 0.0144(9) 0.0191(10) -0.0085(8) -0.0031(8) -0.0019(7)
C12 0.0139(9) 0.0148(9) 0.0158(9) -0.0082(8) -0.0012(7) -0.0035(7)
C13 0.0127(9) 0.0147(9) 0.0225(10) -0.0109(8) -0.0023(8) -0.0031(7)
C14 0.0159(9) 0.0134(9) 0.0200(10) -0.0069(8) -0.0057(8) -0.0010(8)
C15 0.0157(9) 0.0152(9) 0.0203(10) -0.0095(8) -0.0026(8) -0.0030(8)
C16 0.0128(9) 0.0180(10) 0.0199(10) -0.0089(8) -0.0009(8) -0.0036(8)
C17 0.0220(11) 0.0248(11) 0.0186(10) -0.0091(9) -0.0006(8) -0.0042(9)
C18 0.0108(9) 0.0170(10) 0.0242(11) -0.0099(8) -0.0026(8) -0.0018(7)
C19 0.0189(11) 0.0388(13) 0.0380(13) -0.0276(12) 0.0030(10) -0.0043(10)
C20 0.0141(10) 0.0208(11) 0.0345(13) -0.0095(9) -0.0020(9) -0.0057(8)
C21 0.0129(10) 0.0255(11) 0.0354(13) -0.0080(10) -0.0046(9) -0.0015(9)
C22 0.0170(10) 0.0170(10) 0.0177(10) -0.0058(8) -0.0008(8) -0.0029(8)
C23 0.0245(11) 0.0218(11) 0.0253(11) -0.0073(9) -0.0005(9) -0.0081(9)
C24 0.0221(11) 0.0252(12) 0.0233(12) -0.0033(9) -0.0040(9) -0.0011(9)
C25 0.0312(12) 0.0248(11) 0.0219(11) -0.0098(9) 0.0016(9) -0.0071(10)
Cl1 0.0185(2) 0.0199(2) 0.0223(3) -0.0104(2) -0.00032(19) -0.00711(19)
Cl2 0.0261(3) 0.0177(2) 0.0244(3) -0.0115(2) -0.0060(2) -0.0008(2)
N1 0.0136(8) 0.0129(8) 0.0178(8) -0.0077(7) -0.0028(6) -0.0026(6)
N2 0.0106(7) 0.0141(8) 0.0183(8) -0.0073(7) -0.0030(6) -0.0021(6)
O1 0.0118(6) 0.0175(7) 0.0166(7) -0.0072(6) -0.0015(5) -0.0025(5)
O2 0.0178(7) 0.0303(8) 0.0213(8) -0.0104(7) 0.0006(6) -0.0070(6)
V1 0.01140(16) 0.01726(18) 0.01589(18) -0.00692(14) -0.00061(13) -0.00226(13)

loop_
_atom_type_symbol
_atom_type_description
_atom_type_scat_dispersion_real
_atom_type_scat_dispersion_imag
_atom_type_scat_source
C C 0.0033 0.0016 'International Tables Vol C Tables 4.2.6.8 and 6.1.1.4'
H H 0.0000 0.0000 'International Tables Vol C Tables 4.2.6.8 and 6.1.1.4'
Cl Cl 0.1484 0.1585 'International Tables Vol C Tables 4.2.6.8 and 6.1.1.4'
N N 0.0061 0.0033 'International Tables Vol C Tables 4.2.6.8 and 6.1.1.4'
O O 0.0106 0.0060 'International Tables Vol C Tables 4.2.6.8 and 6.1.1.4'
V V 0.3005 0.5294 'International Tables Vol C Tables 4.2.6.8 and 6.1.1.4'

loop_
_geom_angle_atom_site_label_1
_geom_angle_atom_site_label_2
_geom_angle_atom_site_label_3
_geom_angle
N1 C1 C2 121.07(18)
N1 C1 C17 120.07(18)
C2 C1 C17 118.85(18)
C3 C2 C1 121.10(19)
C3 C2 H2 119.5
C1 C2 H2 119.5
C2 C3 C4 119.41(19)
C2 C3 H3 120.3
C4 C3 H3 120.3
C9 C4 C3 117.43(18)
C9 C4 C5 119.45(19)
C3 C4 C5 123.11(19)
C6 C5 C4 120.36(19)
C6 C5 H5 119.8
C4 C5 H5 119.8
C5 C6 C7 120.61(19)
C5 C6 H6 119.7
C7 C6 H6 119.7
C8 C7 C6 120.59(19)
C8 C7 H7 119.7
C6 C7 H7 119.7
C7 C8 N2 125.77(18)
C7 C8 C9 119.67(18)
N2 C8 C9 114.54(16)
N1 C9 C4 122.38(18)
N1 C9 C8 118.47(17)
C4 C9 C8 119.13(17)
N2 C10 C11 124.54(18)
N2 C10 H10 117.7
C11 C10 H10 117.7
C16 C11 C12 119.54(18)
C16 C11 C10 116.90(17)
C12 C11 C10 123.56(18)
O1 C12 C13 119.49(16)
O1 C12 C11 119.84(17)
C13 C12 C11 120.67(17)
C14 C13 C12 116.76(17)
C14 C13 C18 121.16(17)
C12 C13 C18 121.98(17)
C13 C14 C15 123.84(18)
C13 C14 H14 118.1
C15 C14 H14 118.1
C16 C15 C14 117.69(18)
C16 C15 C22 119.57(17)
C14 C15 C22 122.74(18)
C15 C16 C11 121.46(18)
C15 C16 H16 119.3
C11 C16 H16 119.3
C1 C17 H17A 109.5
C1 C17 H17B 109.5
H17A C17 H17B 109.5
C1 C17 H17C 109.5
H17A C17 H17C 109.5
H17B C17 H17C 109.5
C21 C18 C20 106.61(17)
C21 C18 C19 108.86(18)
C20 C18 C19 110.10(18)
C21 C18 C13 111.79(17)
C20 C18 C13 111.45(16)
C19 C18 C13 108.02(16)
C18 C19 H19A 109.5
C18 C19 H19B 109.5
H19A C19 H19B 109.5
C18 C19 H19C 109.5
H19A C19 H19C 109.5
H19B C19 H19C 109.5
C18 C20 H20A 109.5
C18 C20 H20B 109.5
H20A C20 H20B 109.5
C18 C20 H20C 109.5
H20A C20 H20C 109.5
H20B C20 H20C 109.5
C18 C21 H21A 109.5
C18 C21 H21B 109.5
H21A C21 H21B 109.5
C18 C21 H21C 109.5
H21A C21 H21C 109.5
H21B C21 H21C 109.5
C24 C22 C15 113.00(17)
C24 C22 C25 108.57(18)
C15 C22 C25 108.46(16)
C24 C22 C23 108.00(18)
C15 C22 C23 109.45(17)
C25 C22 C23 109.30(17)
C22 C23 H23A 109.5
C22 C23 H23B 109.5
H23A C23 H23B 109.5
C22 C23 H23C 109.5
H23A C23 H23C 109.5
H23B C23 H23C 109.5
C22 C24 H24A 109.5
C22 C24 H24B 109.5
H24A C24 H24B 109.5
C22 C24 H24C 109.5
H24A C24 H24C 109.5
H24B C24 H24C 109.5
C22 C25 H25A 109.5
C22 C25 H25B 109.5
H25A C25 H25B 109.5
C22 C25 H25C 109.5
H25A C25 H25C 109.5
H25B C25 H25C 109.5
C1 N1 C9 118.56(17)
C1 N1 V1 126.22(13)
C9 N1 V1 115.20(12)
C10 N2 C8 119.97(16)
C10 N2 V1 125.38(13)
C8 N2 V1 114.33(12)
C12 O1 V1 139.22(12)
O2 V1 O1 99.48(7)
O2 V1 N1 101.66(7)
O1 V1 N1 158.23(6)
O2 V1 N2 173.64(7)
O1 V1 N2 83.96(6)
N1 V1 N2 75.49(6)
O2 V1 Cl2 100.05(6)
O1 V1 Cl2 89.63(5)
N1 V1 Cl2 81.68(4)
N2 V1 Cl2 85.26(4)
O2 V1 Cl1 91.73(6)
O1 V1 Cl1 100.94(5)
N1 V1 Cl1 83.59(4)
N2 V1 Cl1 82.33(4)
Cl2 V1 Cl1 162.72(2)

loop_
_geom_bond_atom_site_label_1
_geom_bond_atom_site_label_2
_geom_bond_distance
C1 N1 1.336(3)
C1 C2 1.415(3)
C1 C17 1.496(3)
C2 C3 1.356(3)
C2 H2 0.9500
C3 C4 1.413(3)
C3 H3 0.9500
C4 C9 1.410(3)
C4 C5 1.417(3)
C5 C6 1.364(3)
C5 H5 0.9500
C6 C7 1.406(3)
C6 H6 0.9500
C7 C8 1.378(3)
C7 H7 0.9500
C8 N2 1.415(2)
C8 C9 1.427(3)
C9 N1 1.386(2)
C10 N2 1.291(3)
C10 C11 1.445(3)
C10 H10 0.9500
C11 C16 1.398(3)
C11 C12 1.415(3)
C12 O1 1.337(2)
C12 C13 1.414(3)
C13 C14 1.399(3)
C13 C18 1.543(3)
C14 C15 1.402(3)
C14 H14 0.9500
C15 C16 1.384(3)
C15 C22 1.534(3)
C16 H16 0.9500
C17 H17A 0.9800
C17 H17B 0.9800
C17 H17C 0.9800
C18 C21 1.533(3)
C18 C20 1.535(3)
C18 C19 1.536(3)
C19 H19A 0.9800
C19 H19B 0.9800
C19 H19C 0.9800
C20 H20A 0.9800
C20 H20B 0.9800
C20 H20C 0.9800
C21 H21A 0.9800
C21 H21B 0.9800
C21 H21C 0.9800
C22 C24 1.527(3)
C22 C25 1.536(3)
C22 C23 1.540(3)
C23 H23A 0.9800
C23 H23B 0.9800
C23 H23C 0.9800
C24 H24A 0.9800
C24 H24B 0.9800
C24 H24C 0.9800
C25 H25A 0.9800
C25 H25B 0.9800
C25 H25C 0.9800
Cl1 V1 2.3610(6)
Cl2 V1 2.3147(6)
N1 V1 2.1669(17)
N2 V1 2.2090(16)
O1 V1 1.8105(14)
O2 V1 1.5911(14)

loop_
_geom_torsion_atom_site_label_1
_geom_torsion_atom_site_label_2
_geom_torsion_atom_site_label_3
_geom_torsion_atom_site_label_4
_geom_torsion
N1 C1 C2 C3 0.6(3)
C17 C1 C2 C3 179.53(19)
C1 C2 C3 C4 -1.1(3)
C2 C3 C4 C9 -0.2(3)
C2 C3 C4 C5 -179.3(2)
C9 C4 C5 C6 1.0(3)
C3 C4 C5 C6 -180.0(2)
C4 C5 C6 C7 -2.3(3)
C5 C6 C7 C8 -0.3(3)
C6 C7 C8 N2 -173.92(18)
C6 C7 C8 C9 4.2(3)
C3 C4 C9 N1 2.1(3)
C5 C4 C9 N1 -178.82(18)
C3 C4 C9 C8 -176.32(18)
C5 C4 C9 C8 2.8(3)
C7 C8 C9 N1 176.18(17)
N2 C8 C9 N1 -5.5(3)
C7 C8 C9 C4 -5.3(3)
N2 C8 C9 C4 172.95(16)
N2 C10 C11 C16 -175.97(19)
N2 C10 C11 C12 4.2(3)
C16 C11 C12 O1 -177.36(17)
C10 C11 C12 O1 2.5(3)
C16 C11 C12 C13 2.2(3)
C10 C11 C12 C13 -177.99(18)
O1 C12 C13 C14 178.68(17)
C11 C12 C13 C14 -0.9(3)
O1 C12 C13 C18 -5.0(3)
C11 C12 C13 C18 175.50(17)
C12 C13 C14 C15 -0.8(3)
C18 C13 C14 C15 -177.21(18)
C13 C14 C15 C16 1.1(3)
C13 C14 C15 C22 -178.90(18)
C14 C15 C16 C11 0.2(3)
C22 C15 C16 C11 -179.71(18)
C12 C11 C16 C15 -1.9(3)
C10 C11 C16 C15 178.29(18)
C14 C13 C18 C21 -12.0(3)
C12 C13 C18 C21 171.81(18)
C14 C13 C18 C20 -131.2(2)
C12 C13 C18 C20 52.6(3)
C14 C13 C18 C19 107.8(2)
C12 C13 C18 C19 -68.4(2)
C16 C15 C22 C24 175.30(19)
C14 C15 C22 C24 -4.6(3)
C16 C15 C22 C25 -64.3(2)
C14 C15 C22 C25 115.8(2)
C16 C15 C22 C23 54.9(2)
C14 C15 C22 C23 -125.0(2)
C2 C1 N1 C9 1.2(3)
C17 C1 N1 C9 -177.70(17)
C2 C1 N1 V1 -177.02(14)
C17 C1 N1 V1 4.0(3)
C4 C9 N1 C1 -2.6(3)
C8 C9 N1 C1 175.81(17)
C4 C9 N1 V1 175.84(14)
C8 C9 N1 V1 -5.7(2)
C11 C10 N2 C8 176.28(18)
C11 C10 N2 V1 3.2(3)
C7 C8 N2 C10 18.1(3)
C9 C8 N2 C10 -160.03(17)
C7 C8 N2 V1 -168.04(16)
C9 C8 N2 V1 13.8(2)
C13 C12 O1 V1 157.85(15)
C11 C12 O1 V1 -22.6(3)
C12 O1 V1 O2 -162.10(19)
C12 O1 V1 N1 4.0(3)
C12 O1 V1 N2 23.30(19)
C12 O1 V1 Cl2 -61.97(19)
C12 O1 V1 Cl1 104.27(18)
C1 N1 V1 O2 13.89(17)
C9 N1 V1 O2 -164.43(13)
C1 N1 V1 O1 -152.15(17)
C9 N1 V1 O1 29.5(2)
C1 N1 V1 N2 -171.96(17)
C9 N1 V1 N2 9.73(12)
C1 N1 V1 Cl2 -84.73(15)
C9 N1 V1 Cl2 96.95(13)
C1 N1 V1 Cl1 104.33(15)
C9 N1 V1 Cl1 -73.98(12)
C10 N2 V1 O2 -135.1(6)
C8 N2 V1 O2 51.5(7)
C10 N2 V1 O1 -11.94(16)
C8 N2 V1 O1 174.62(13)
C10 N2 V1 N1 160.80(17)
C8 N2 V1 N1 -12.64(12)
C10 N2 V1 Cl2 78.19(16)
C8 N2 V1 Cl2 -95.25(12)
C10 N2 V1 Cl1 -113.88(16)
C8 N2 V1 Cl1 72.69(12)
